data_1542486
loop_
_publ_author_name
'Abdelhamid, Antar A.'
'Mohamed, Shaaban K.'
'Simpson, Jim'

_publ_section_title
;
 9-(5-Bromo-2-hydroxyphenyl)-10-(2-hydroxyethyl)-3,4,6,7-tetrahydroacridine-1,8(2<i>H</i>,5<i>H</i>,9<i>H</i>,10<i>H</i>)-dione
;
_journal_coeditor_code VM4001
_journal_issue 1
_journal_name_full IUCrData
_journal_page_first x152425
_journal_paper_doi 10.1107/S2414314615024256
_journal_volume 1
_journal_year 2016
_chemical_formula_iupac 'C21 H22 Br N O4'
_chemical_formula_moiety 'C21 H22 Br N O4'
_chemical_formula_sum 'C21 H22 Br N O4'
_chemical_formula_weight 432.30
_chemical_name_systematic
9-(5-Bromo-2-hydroxyphenyl)-10-(2-hydroxyethyl)-3,4,6,7-tetrahydroacridine-1,8(2<i>H</i>,5<i>H</i>,9<i>H</i>,10<i>H</i>)-dione
_space_group_crystal_system monoclinic
_space_group_IT_number 9
_space_group_name_Hall 'C -2yc'
_space_group_name_H-M_alt 'C 1 c 1'
_symmetry_space_group_name_Hall 'C -2yc'
_symmetry_space_group_name_H-M 'C 1 c 1'
_atom_sites_solution_hydrogens mixed
_audit_creation_method SHELXL-2014/7
_cell_angle_alpha 90
_cell_angle_beta 128.853(4)
_cell_angle_gamma 90
_cell_formula_units_Z 4
_cell_length_a 16.0067(4)
_cell_length_b 8.94550(10)
_cell_length_c 16.1617(4)
_cell_measurement_reflns_used 7090
_cell_measurement_temperature 100(2)
_cell_measurement_theta_max 76.5030
_cell_measurement_theta_min 3.5490
_cell_volume 1802.17(12)
_computing_cell_refinement
;
CrysAlis PRO (Agilent, 2013)
;
_computing_data_collection
;
CrysAlis PRO (Agilent, 2013)
;
_computing_data_reduction
;
CrysAlis PRO (Agilent, 2013)
;
_computing_molecular_graphics
;
Mercury (Macrae <i>et al.</i>,  2008)
;
_computing_publication_material
;
SHELXL2014 (Sheldrick, 2015b), enCIFer (Allen <i>et al.</i>,
2004),
PLATON (Spek, 2009), publCIF (Westrip 2010) and WinGX
(Farrugia, 2012)
;
_computing_structure_refinement
;
SHELXL2014 (Sheldrick, 2015b) and TITAN (Hunter & Simpson, 1999)
;
_computing_structure_solution
;
SHELXT (Sheldrick, 2015a)
;
_diffrn_ambient_temperature 100(2)
_diffrn_detector_area_resol_mean 5.1725
_diffrn_measured_fraction_theta_full 0.999
_diffrn_measured_fraction_theta_max 0.991
_diffrn_measurement_device 'four-circle diffractometer'
_diffrn_measurement_device_type 'Agilent SuperNova Dual Source diffractometer with an Atlas detector'
_diffrn_measurement_method '\w scans'
_diffrn_radiation_monochromator mirror
_diffrn_radiation_type CuK\a
_diffrn_radiation_wavelength 1.54184
_diffrn_reflns_av_R_equivalents 0.0178
_diffrn_reflns_limit_h_max 19
_diffrn_reflns_limit_h_min -19
_diffrn_reflns_limit_k_max 11
_diffrn_reflns_limit_k_min -10
_diffrn_reflns_limit_l_max 19
_diffrn_reflns_limit_l_min -20
_diffrn_reflns_number 7428
_diffrn_reflns_theta_full 67.684
_diffrn_reflns_theta_max 76.718
_diffrn_reflns_theta_min 5.811
_diffrn_standards_number 0
_exptl_absorpt_coefficient_mu 3.350
_exptl_absorpt_correction_T_max 1.00000
_exptl_absorpt_correction_T_min 0.71919
_exptl_absorpt_correction_type multi-scan
_exptl_absorpt_process_details
;
(CrysAlis PRO; Agilent, 2013)
;
_exptl_crystal_colour yellow
_exptl_crystal_density_diffrn 1.593
_exptl_crystal_density_method 'not measured'
_exptl_crystal_description 'irregular block'
_exptl_crystal_F_000 888
_exptl_crystal_size_max 0.36
_exptl_crystal_size_mid 0.26
_exptl_crystal_size_min 0.23
_refine_diff_density_max 0.387
_refine_diff_density_min -0.325
_refine_ls_abs_structure_details
;
Flack <i>x</i> determined using 907 quotients
[(<i>I</i>^+^)-(<i>I</i>^-^)]/[(<i>I</i>^+^)+(<i>I</i>^-^)]
(Parsons et al., 2013)
;
_refine_ls_abs_structure_Flack -0.001(10)
_refine_ls_extinction_method none
_refine_ls_goodness_of_fit_ref 1.056
_refine_ls_hydrogen_treatment mixed
_refine_ls_matrix_type full
_refine_ls_number_parameters 259
_refine_ls_number_reflns 2804
_refine_ls_number_restraints 2
_refine_ls_restrained_S_all 1.056
_refine_ls_R_factor_all 0.0184
_refine_ls_R_factor_gt 0.0183
_refine_ls_shift/su_max 0.000
_refine_ls_shift/su_mean 0.000
_refine_ls_structure_factor_coef Fsqd
_refine_ls_weighting_details 'w=1/[\s^2^(Fo^2^)+(0.0305P)^2^+1.1820P] where P=(Fo^2^+2Fc^2^)/3'
_refine_ls_weighting_scheme calc
_refine_ls_wR_factor_gt 0.0474
_refine_ls_wR_factor_ref 0.0474
_reflns_number_gt 2800
_reflns_number_total 2804
_reflns_threshold_expression 'I > 2\s(I)'
_cod_data_source_file vm4001sup1.cif
_cod_data_source_block I
_cod_depositor_comments 'Adding full bibliography for 1542486.cif.'
_cod_original_cell_volume 1802.17(10)
_cod_database_code 1542486
_shelx_space_group_comment
;
The symmetry employed for this shelxl refinement is uniquely defined
by the following loop, which should always be used as a source of
symmetry information in preference to the above space-group names.
They are only intended as comments.
;
_shelx_estimated_absorpt_t_min 0.378
_shelx_estimated_absorpt_t_max 0.513

loop_
_space_group_symop_operation_xyz
'x, y, z'
'x, -y, z+1/2'
'x+1/2, y+1/2, z'
'x+1/2, -y+1/2, z+1/2'

loop_
_atom_site_type_symbol
_atom_site_label
_atom_site_fract_x
_atom_site_fract_y
_atom_site_fract_z
_atom_site_U_iso_or_equiv
_atom_site_adp_type
_atom_site_calc_flag
_atom_site_occupancy
_atom_site_disorder_assembly
_atom_site_disorder_group
O O1 0.7420(2) 0.0715(2) 0.6087(2) 0.0378(6) Uani d 1 . .
C C1 0.7063(2) 0.1074(3) 0.6546(3) 0.0231(6) Uani d 1 . .
C C2 0.7476(2) 0.0391(3) 0.7592(3) 0.0289(6) Uani d 1 . .
H H2A 0.8067 0.1014 0.8180 0.035 Uiso calc 1 . .
H H2B 0.7767 -0.0616 0.7655 0.035 Uiso calc 1 . .
C C3 0.6597(2) 0.0267(3) 0.7692(2) 0.0248(6) Uani d 1 . .
H H3A 0.6909 -0.0106 0.8410 0.030 Uiso calc 1 . .
H H3B 0.6055 -0.0467 0.7167 0.030 Uiso calc 1 . .
C C4 0.6053(2) 0.1766(3) 0.7510(2) 0.0239(6) Uani d 1 . .
H H4A 0.5388 0.1600 0.7419 0.029 Uiso calc 1 . .
H H4B 0.6535 0.2404 0.8144 0.029 Uiso calc 1 . .
C C5 0.4704(2) 0.6415(3) 0.5530(2) 0.0193(5) Uani d 1 . .
H H5A 0.4830 0.6610 0.6204 0.023 Uiso calc 1 . .
H H5B 0.3922 0.6467 0.4942 0.023 Uiso calc 1 . .
C C6 0.5275(2) 0.7609(3) 0.5368(2) 0.0222(6) Uani d 1 . .
H H6A 0.4926 0.8589 0.5247 0.027 Uiso calc 1 . .
H H6B 0.6031 0.7689 0.6020 0.027 Uiso calc 1 . .
C C7 0.5246(2) 0.7251(3) 0.4435(2) 0.0224(6) Uani d 1 . .
H H7A 0.4499 0.7332 0.3767 0.027 Uiso calc 1 . .
H H7B 0.5687 0.7989 0.4405 0.027 Uiso calc 1 . .
C C8 0.5665(2) 0.5695(3) 0.4525(2) 0.0205(6) Uani d 1 . .
O O8 0.6077(2) 0.5422(3) 0.4105(2) 0.0315(5) Uani d 1 . .
C C9 0.5888(2) 0.2967(3) 0.5088(2) 0.0161(5) Uani d 1 . .
H H9 0.6530 0.3034 0.5117 0.019 Uiso calc 1 . .
N N10 0.50788(18) 0.3786(2) 0.61618(17) 0.0159(4) Uani d 1 . .
C C11 0.6232(2) 0.2210(3) 0.6090(2) 0.0167(5) Uani d 1 . .
C C12 0.5778(2) 0.2568(3) 0.6548(2) 0.0163(5) Uani d 1 . .
C C13 0.5111(2) 0.4871(3) 0.5565(2) 0.0156(5) Uani d 1 . .
C C14 0.5538(2) 0.4555(3) 0.5078(2) 0.0165(5) Uani d 1 . .
C C15 0.4331(2) 0.3910(3) 0.6399(2) 0.0211(6) Uani d 1 . .
H H15A 0.4102 0.4964 0.6320 0.025 Uiso calc 1 . .
H H15B 0.4701 0.3606 0.7144 0.025 Uiso calc 1 . .
C C16 0.3354(3) 0.2935(4) 0.5665(4) 0.0439(10) Uani d 1 . .
H H16A 0.2934 0.2970 0.5923 0.053 Uiso calc 1 A 1
H H16B 0.2911 0.3421 0.4958 0.053 Uiso calc 1 A 1
O O16A 0.3443(3) 0.1546(4) 0.5516(3) 0.0277(11) Uani d 0.572(6) B 1
H H16C 0.2832 0.1154 0.5118 0.042 Uiso calc 0.572(6) B 1
O O16B 0.2844(4) 0.2789(5) 0.6132(5) 0.0271(14) Uani d 0.428(6) B 2
H H16D 0.3310 0.2655 0.6789 0.041 Uiso calc 0.428(6) B 2
C C1' 0.5024(2) 0.2082(3) 0.4092(2) 0.0154(5) Uani d 1 . .
C C2' 0.4972(2) 0.2052(3) 0.3189(2) 0.0185(5) Uani d 1 . .
O O2' 0.56623(18) 0.2837(2) 0.31285(18) 0.0242(4) Uani d 1 . .
H H2' 0.586(4) 0.352(5) 0.349(3) 0.036 Uiso d 1 . .
C C3' 0.4210(2) 0.1174(4) 0.2317(2) 0.0208(5) Uani d 1 . .
H H3' 0.4191 0.1156 0.1718 0.025 Uiso calc 1 . .
C C4' 0.3475(2) 0.0325(3) 0.2304(2) 0.0201(5) Uani d 1 . .
H H4' 0.2961 -0.0281 0.1709 0.024 Uiso calc 1 . .
C C5' 0.3516(2) 0.0389(3) 0.3183(2) 0.0161(5) Uani d 1 . .
Br Br5' 0.25219(2) -0.07675(2) 0.31963(2) 0.01879(8) Uani d 1 . .
C C6' 0.4270(2) 0.1244(3) 0.4064(2) 0.0150(5) Uani d 1 . .
H H6' 0.4275 0.1262 0.4655 0.018 Uiso calc 1 . .

loop_
_atom_site_aniso_label
_atom_site_aniso_U_11
_atom_site_aniso_U_22
_atom_site_aniso_U_33
_atom_site_aniso_U_12
_atom_site_aniso_U_13
_atom_site_aniso_U_23
O1 0.0449(15) 0.0213(11) 0.0662(18) 0.0117(9) 0.0440(15) 0.0075(10)
C1 0.0216(14) 0.0108(11) 0.0358(17) -0.0004(10) 0.0174(13) 0.0004(12)
C2 0.0208(15) 0.0168(13) 0.0359(17) 0.0035(11) 0.0113(14) 0.0060(13)
C3 0.0265(15) 0.0160(13) 0.0216(14) -0.0004(11) 0.0100(13) 0.0017(11)
C4 0.0286(15) 0.0186(14) 0.0194(13) 0.0023(11) 0.0126(12) 0.0023(11)
C5 0.0236(14) 0.0140(13) 0.0200(13) 0.0052(10) 0.0135(12) -0.0004(10)
C6 0.0265(15) 0.0129(12) 0.0233(14) 0.0015(11) 0.0137(12) 0.0001(11)
C7 0.0308(15) 0.0124(12) 0.0256(14) 0.0002(11) 0.0184(13) 0.0017(11)
C8 0.0233(15) 0.0133(13) 0.0255(15) -0.0042(10) 0.0156(13) -0.0032(10)
O8 0.0535(16) 0.0149(9) 0.0491(15) -0.0047(11) 0.0433(14) -0.0027(11)
C9 0.0184(13) 0.0109(11) 0.0225(13) 0.0006(9) 0.0146(12) -0.0004(10)
N10 0.0186(11) 0.0134(10) 0.0163(11) 0.0011(8) 0.0112(10) -0.0008(9)
C11 0.0162(12) 0.0111(11) 0.0193(13) -0.0026(9) 0.0094(11) -0.0032(10)
C12 0.0157(12) 0.0112(11) 0.0154(12) -0.0016(9) 0.0066(10) -0.0017(10)
C13 0.0148(11) 0.0117(12) 0.0142(12) -0.0003(10) 0.0061(10) -0.0021(10)
C14 0.0173(12) 0.0109(11) 0.0187(13) -0.0020(9) 0.0101(11) -0.0022(10)
C15 0.0279(15) 0.0173(12) 0.0235(14) 0.0038(11) 0.0187(13) 0.0014(11)
C16 0.054(2) 0.045(2) 0.064(3) -0.0270(18) 0.052(2) -0.0283(19)
O16A 0.029(2) 0.027(2) 0.030(2) -0.0033(16) 0.0202(19) -0.0022(16)
O16B 0.035(3) 0.017(2) 0.053(3) 0.002(2) 0.039(3) 0.004(2)
C1' 0.0189(12) 0.0091(11) 0.0198(13) 0.0006(9) 0.0129(11) -0.0008(9)
C2' 0.0241(13) 0.0130(12) 0.0276(13) 0.0008(10) 0.0207(12) 0.0001(11)
O2' 0.0338(12) 0.0201(10) 0.0328(11) -0.0096(8) 0.0278(10) -0.0076(9)
C3' 0.0297(16) 0.0198(13) 0.0222(14) 0.0004(13) 0.0207(13) -0.0017(12)
C4' 0.0216(14) 0.0168(12) 0.0222(14) -0.0016(11) 0.0138(12) -0.0052(11)
C5' 0.0156(12) 0.0130(11) 0.0214(13) 0.0004(9) 0.0125(11) 0.0005(10)
Br5' 0.01627(12) 0.01734(12) 0.02339(13) -0.00335(12) 0.01274(10) -0.00167(12)
C6' 0.0197(12) 0.0105(11) 0.0181(12) 0.0017(10) 0.0135(11) 0.0003(10)

loop_
_atom_type_symbol
_atom_type_description
_atom_type_scat_dispersion_real
_atom_type_scat_dispersion_imag
_atom_type_scat_source
C C 0.0181 0.0091 'International Tables Vol C Tables 4.2.6.8 and 6.1.1.4'
H H 0.0000 0.0000 'International Tables Vol C Tables 4.2.6.8 and 6.1.1.4'
N N 0.0311 0.0180 'International Tables Vol C Tables 4.2.6.8 and 6.1.1.4'
O O 0.0492 0.0322 'International Tables Vol C Tables 4.2.6.8 and 6.1.1.4'
Br Br -0.6763 1.2805 'International Tables Vol C Tables 4.2.6.8 and 6.1.1.4'

loop_
_geom_angle_atom_site_label_1
_geom_angle_atom_site_label_2
_geom_angle_atom_site_label_3
_geom_angle_site_symmetry_3
_geom_angle
O1 C1 C11 . 120.1(3)
O1 C1 C2 . 121.9(3)
C11 C1 C2 . 118.0(3)
C1 C2 C3 . 111.5(2)
C1 C2 H2A . 109.3
C3 C2 H2A . 109.3
C1 C2 H2B . 109.3
C3 C2 H2B . 109.3
H2A C2 H2B . 108.0
C2 C3 C4 . 111.7(2)
C2 C3 H3A . 109.3
C4 C3 H3A . 109.3
C2 C3 H3B . 109.3
C4 C3 H3B . 109.3
H3A C3 H3B . 107.9
C12 C4 C3 . 112.4(2)
C12 C4 H4A . 109.1
C3 C4 H4A . 109.1
C12 C4 H4B . 109.1
C3 C4 H4B . 109.1
H4A C4 H4B . 107.9
C13 C5 C6 . 110.8(2)
C13 C5 H5A . 109.5
C6 C5 H5A . 109.5
C13 C5 H5B . 109.5
C6 C5 H5B . 109.5
H5A C5 H5B . 108.1
C7 C6 C5 . 112.0(2)
C7 C6 H6A . 109.2
C5 C6 H6A . 109.2
C7 C6 H6B . 109.2
C5 C6 H6B . 109.2
H6A C6 H6B . 107.9
C8 C7 C6 . 111.4(2)
C8 C7 H7A . 109.4
C6 C7 H7A . 109.4
C8 C7 H7B . 109.4
C6 C7 H7B . 109.4
H7A C7 H7B . 108.0
O8 C8 C14 . 122.0(2)
O8 C8 C7 . 119.2(3)
C14 C8 C7 . 118.8(2)
C11 C9 C14 . 108.3(2)
C11 C9 C1' . 112.3(2)
C14 C9 C1' . 112.8(2)
C11 C9 H9 . 107.8
C14 C9 H9 . 107.8
C1' C9 H9 . 107.8
C13 N10 C12 . 119.1(2)
C13 N10 C15 . 121.1(2)
C12 N10 C15 . 119.8(2)
C12 C11 C1 . 121.4(2)
C12 C11 C9 . 121.3(2)
C1 C11 C9 . 117.4(2)
C11 C12 N10 . 119.5(2)
C11 C12 C4 . 122.6(2)
N10 C12 C4 . 117.8(2)
C14 C13 N10 . 120.5(2)
C14 C13 C5 . 122.0(2)
N10 C13 C5 . 117.5(2)
C13 C14 C8 . 121.8(2)
C13 C14 C9 . 120.3(2)
C8 C14 C9 . 117.9(2)
N10 C15 C16 . 111.2(2)
N10 C15 H15A . 109.4
C16 C15 H15A . 109.4
N10 C15 H15B . 109.4
C16 C15 H15B . 109.4
H15A C15 H15B . 108.0
O16A C16 C15 . 121.4(4)
O16B C16 C15 . 106.9(3)
O16A C16 H16A . 107.0
C15 C16 H16A . 107.0
O16A C16 H16B . 107.0
C15 C16 H16B . 107.0
H16A C16 H16B . 106.7
C16 O16A H16C . 109.5
C16 O16B H16D . 109.5
C6' C1' C2' . 117.9(2)
C6' C1' C9 . 120.3(2)
C2' C1' C9 . 121.8(2)
O2' C2' C3' . 116.9(2)
O2' C2' C1' . 122.7(2)
C3' C2' C1' . 120.3(2)
C2' O2' H2' . 110(3)
C4' C3' C2' . 121.3(3)
C4' C3' H3' . 119.3
C2' C3' H3' . 119.3
C5' C4' C3' . 117.9(3)
C5' C4' H4' . 121.0
C3' C4' H4' . 121.0
C4' C5' C6' . 121.9(2)
C4' C5' Br5' . 119.2(2)
C6' C5' Br5' . 118.86(19)
C5' Br5' O2' 3_445 170.21(9)
C5' C6' C1' . 120.5(2)
C5' C6' H6' . 119.7
C1' C6' H6' . 119.7

loop_
_geom_bond_atom_site_label_1
_geom_bond_atom_site_label_2
_geom_bond_site_symmetry_2
_geom_bond_distance
O1 C1 . 1.230(4)
C1 C11 . 1.454(4)
C1 C2 . 1.506(4)
C2 C3 . 1.518(4)
C2 H2A . 0.9900
C2 H2B . 0.9900
C3 C4 . 1.524(4)
C3 H3A . 0.9900
C3 H3B . 0.9900
C4 C12 . 1.506(4)
C4 H4A . 0.9900
C4 H4B . 0.9900
C5 C13 . 1.513(3)
C5 C6 . 1.532(4)
C5 H5A . 0.9900
C5 H5B . 0.9900
C6 C7 . 1.513(4)
C6 H6A . 0.9900
C6 H6B . 0.9900
C7 C8 . 1.512(4)
C7 H7A . 0.9900
C7 H7B . 0.9900
C8 O8 . 1.232(4)
C8 C14 . 1.452(4)
C9 C11 . 1.506(4)
C9 C14 . 1.524(3)
C9 C1' . 1.529(4)
C9 H9 . 1.0000
N10 C13 . 1.391(3)
N10 C12 . 1.398(3)
N10 C15 . 1.473(3)
C11 C12 . 1.361(4)
C13 C14 . 1.358(4)
C15 C16 . 1.511(5)
C15 H15A . 0.9900
C15 H15B . 0.9900
C16 O16A . 1.290(5)
C16 O16B . 1.425(5)
C16 H16A . 0.9900
C16 H16B . 0.9900
O16A H16C . 0.8400
O16B H16D . 0.8400
C1' C6' . 1.398(3)
C1' C2' . 1.408(4)
C2' O2' . 1.363(3)
C2' C3' . 1.391(4)
O2' H2' . 0.76(4)
C3' C4' . 1.389(4)
C3' H3' . 0.9500
C4' C5' . 1.382(4)
C4' H4' . 0.9500
C5' C6' . 1.384(4)
C5' Br5' . 1.909(2)
Br5' O2' 3_445 3.1657(19)
C6' H6' . 0.9500

loop_
_geom_hbond_atom_site_label_D
_geom_hbond_atom_site_label_H
_geom_hbond_atom_site_label_A
_geom_hbond_site_symmetry_A
_geom_hbond_distance_DH
_geom_hbond_distance_HA
_geom_hbond_distance_DA
_geom_hbond_angle_DHA
O2' H2' O8 . 0.76(4) 1.89(5) 2.639(3) 167(5)
O16A H16C O8 3_445 0.84 2.29 3.119(5) 170
C5 H5A O2' 2_565 0.99 2.55 3.514(3) 165.0
C15 H15A O1 3_455 0.99 2.56 3.206(4) 122.5

loop_
_geom_torsion_atom_site_label_1
_geom_torsion_atom_site_label_2
_geom_torsion_atom_site_label_3
_geom_torsion_atom_site_label_4
_geom_torsion
O1 C1 C2 C3 -147.2(3)
C11 C1 C2 C3 33.9(4)
C1 C2 C3 C4 -54.2(3)
C2 C3 C4 C12 46.0(3)
C13 C5 C6 C7 51.0(3)
C5 C6 C7 C8 -53.0(3)
C6 C7 C8 O8 -152.5(3)
C6 C7 C8 C14 29.4(4)
O1 C1 C11 C12 176.1(3)
C2 C1 C11 C12 -5.0(4)
O1 C1 C11 C9 -3.5(4)
C2 C1 C11 C9 175.4(2)
C14 C9 C11 C12 31.0(3)
C1' C9 C11 C12 -94.3(3)
C14 C9 C11 C1 -149.4(2)
C1' C9 C11 C1 85.4(3)
C1 C11 C12 N10 172.3(2)
C9 C11 C12 N10 -8.1(4)
C1 C11 C12 C4 -3.6(4)
C9 C11 C12 C4 176.0(2)
C13 N10 C12 C11 -19.9(4)
C15 N10 C12 C11 160.7(2)
C13 N10 C12 C4 156.2(2)
C15 N10 C12 C4 -23.2(3)
C3 C4 C12 C11 -17.5(4)
C3 C4 C12 N10 166.5(2)
C12 N10 C13 C14 20.9(4)
C15 N10 C13 C14 -159.7(3)
C12 N10 C13 C5 -156.2(2)
C15 N10 C13 C5 23.2(4)
C6 C5 C13 C14 -25.8(3)
C6 C5 C13 N10 151.2(2)
N10 C13 C14 C8 -174.8(3)
C5 C13 C14 C8 2.2(4)
N10 C13 C14 C9 6.0(4)
C5 C13 C14 C9 -177.0(2)
O8 C8 C14 C13 178.2(3)
C7 C8 C14 C13 -3.8(4)
O8 C8 C14 C9 -2.6(4)
C7 C8 C14 C9 175.4(2)
C11 C9 C14 C13 -29.8(3)
C1' C9 C14 C13 95.1(3)
C11 C9 C14 C8 151.0(2)
C1' C9 C14 C8 -84.2(3)
C13 N10 C15 C16 100.2(3)
C12 N10 C15 C16 -80.4(3)
N10 C15 C16 O16A 50.0(5)
N10 C15 C16 O16B 163.7(3)
C11 C9 C1' C6' 32.8(3)
C14 C9 C1' C6' -89.9(3)
C11 C9 C1' C2' -145.8(2)
C14 C9 C1' C2' 91.5(3)
C6' C1' C2' O2' 179.4(2)
C9 C1' C2' O2' -2.0(4)
C6' C1' C2' C3' -1.9(4)
C9 C1' C2' C3' 176.7(2)
O2' C2' C3' C4' 179.6(3)
C1' C2' C3' C4' 0.8(4)
C2' C3' C4' C5' 0.7(4)
C3' C4' C5' C6' -1.1(4)
C3' C4' C5' Br5' -179.8(2)
C4' C5' C6' C1' 0.0(4)
Br5' C5' C6' C1' 178.73(19)
C2' C1' C6' C5' 1.5(4)
C9 C1' C6' C5' -177.1(2)
